data_7240190
loop_
_publ_author_name
'Yu, Shui'
'Zhang, Qinhua'
'Hu, Huancheng'
'Chen, Zilu'
'Liu, Dongcheng'
'Liang, Yuning'
'Liang, Fupei'

_publ_section_title
;
 Tuning slow magnetic relaxation behaviour in a {Dy2}-based
 one-dimensional chain via crystal field perturbation
;
_journal_issue 20
_journal_name_full 'RSC Advances'
_journal_page_first 11831
_journal_page_last 11835
_journal_paper_doi 10.1039/D0RA01604G
_journal_volume 10
_journal_year 2020
_chemical_formula_moiety 'C62 H60 Dy2 N4 O18, 2(C H4 O)'
_chemical_formula_sum 'C64 H68 Dy2 N4 O20'
_chemical_formula_weight 1538.22
_space_group_crystal_system triclinic
_space_group_IT_number 2
_space_group_name_Hall '-P 1'
_space_group_name_H-M_alt 'P -1'
_atom_sites_solution_hydrogens geom
_atom_sites_solution_primary direct
_atom_sites_solution_secondary difmap
_audit_creation_date 2020-02-14
_audit_creation_method
;
Olex2 1.2
(compiled 2018.05.29 svn.r3508 for OlexSys, GUI svn.r5506)
;
_audit_update_record
;
2020-02-15 deposited with the CCDC.	2020-03-10 downloaded from the CCDC.
;
_cell_angle_alpha 83.259(3)
_cell_angle_beta 82.471(2)
_cell_angle_gamma 76.012(2)
_cell_formula_units_Z 1
_cell_length_a 9.9272(2)
_cell_length_b 11.8458(4)
_cell_length_c 15.0341(4)
_cell_measurement_reflns_used 15441
_cell_measurement_temperature 293(2)
_cell_measurement_theta_max 28.8070
_cell_measurement_theta_min 3.9290
_cell_volume 1693.96(8)
_computing_cell_refinement 'CrysAlisPro 1.171.38.43 (Rigaku OD, 2015)'
_computing_data_collection 'CrysAlisPro 1.171.38.43 (Rigaku OD, 2015)'
_computing_data_reduction 'CrysAlisPro 1.171.38.43 (Rigaku OD, 2015)'
_computing_molecular_graphics 'Olex2 (Dolomanov et al., 2009)'
_computing_publication_material 'Olex2 (Dolomanov et al., 2009)'
_computing_structure_refinement 'XL (Sheldrick, 2008)'
_computing_structure_solution 'XS (Sheldrick, 2008)'
_diffrn_ambient_temperature 293.0
_diffrn_detector 'CCD plate'
_diffrn_detector_area_resol_mean 15.9784
_diffrn_detector_type Eos
_diffrn_measured_fraction_theta_full 0.998
_diffrn_measured_fraction_theta_max 0.998
_diffrn_measurement_details
;
List of Runs (angles in degrees, time in seconds):

  # Type    Start    End  Width  t~exp~   \w     \q     \k     \f   Frames
#--------------------------------------------------------------------------
  1  \w    -51.00  38.00   1.00    5.00    --   17.61 -57.00 120.00   89
  2  \w    -73.00   4.00   1.00    5.00    --  -19.96 118.00 143.00   77
  3  \w    -90.00  10.00   1.00    5.00    --  -19.96 -77.00 -90.00  100
  4  \w    -50.00  50.00   1.00    5.00    --  -19.96  77.00  30.00  100
  5  \w    -89.00   1.00   1.00    5.00    --  -19.96 -57.00  30.00   90
  6  \w    -64.00  53.00   1.00    5.00    --  -19.96  19.00-150.00  117
  7  \w     35.00  94.00   1.00    5.00    --   17.61 178.00  30.00   59
  8  \w    -20.00  60.00   1.00    5.00    --   17.61 -99.00 -60.00   80
  9  \w    -89.00 -35.00   1.00    5.00    --  -19.96 -57.00 150.00   54
 10  \w    -89.00   1.00   1.00    5.00    --  -19.96 -57.00 120.00   90
;
_diffrn_measurement_device 'four-circle diffractometer'
_diffrn_measurement_device_type 'SuperNova, Single source at offset, Eos'
_diffrn_measurement_method '\w scans'
_diffrn_orient_matrix_type 'CrysAlisPro convention (1999,Acta A55,543-557)'
_diffrn_orient_matrix_UB_11 0.0682382000
_diffrn_orient_matrix_UB_12 0.0011016000
_diffrn_orient_matrix_UB_13 0.0085553000
_diffrn_orient_matrix_UB_21 0.0179000000
_diffrn_orient_matrix_UB_22 0.0130630000
_diffrn_orient_matrix_UB_23 -0.0466776000
_diffrn_orient_matrix_UB_31 -0.0225228000
_diffrn_orient_matrix_UB_32 0.0605515000
_diffrn_orient_matrix_UB_33 0.0055584000
_diffrn_radiation_monochromator mirror
_diffrn_radiation_probe x-ray
_diffrn_radiation_type MoK\a
_diffrn_radiation_wavelength 0.71073
_diffrn_reflns_av_R_equivalents 0.0271
_diffrn_reflns_av_unetI/netI 0.0192
_diffrn_reflns_limit_h_max 11
_diffrn_reflns_limit_h_min -11
_diffrn_reflns_limit_k_max 14
_diffrn_reflns_limit_k_min -14
_diffrn_reflns_limit_l_max 17
_diffrn_reflns_limit_l_min -17
_diffrn_reflns_number 25041
_diffrn_reflns_theta_full 25.01
_diffrn_reflns_theta_max 25.01
_diffrn_reflns_theta_min 3.34
_diffrn_source 'micro-focus sealed X-ray tube'
_diffrn_source_type 'SuperNova (Mo) X-ray Source'
_exptl_absorpt_coefficient_mu 2.261
_exptl_absorpt_correction_T_max 1.00000
_exptl_absorpt_correction_T_min 0.48175
_exptl_absorpt_correction_type multi-scan
_exptl_absorpt_process_details
;
CrysAlisPro 1.171.38.43 (Rigaku Oxford Diffraction, 2015)
Empirical absorption correction using spherical harmonics,
 implemented in SCALE3 ABSPACK scaling algorithm.
;
_exptl_crystal_density_diffrn 1.508
_exptl_crystal_density_method 'not measured'
_exptl_crystal_description block
_exptl_crystal_F_000 772
_exptl_crystal_size_max 0.27
_exptl_crystal_size_mid 0.21
_exptl_crystal_size_min 0.09
_refine_diff_density_max 1.843
_refine_diff_density_min -1.018
_refine_diff_density_rms 0.093
_refine_ls_extinction_method none
_refine_ls_goodness_of_fit_ref 1.105
_refine_ls_hydrogen_treatment constr
_refine_ls_matrix_type full
_refine_ls_number_parameters 425
_refine_ls_number_reflns 5943
_refine_ls_number_restraints 5
_refine_ls_restrained_S_all 1.104
_refine_ls_R_factor_all 0.0369
_refine_ls_R_factor_gt 0.0356
_refine_ls_shift/su_max 0.001
_refine_ls_shift/su_mean 0.000
_refine_ls_structure_factor_coef Fsqd
_refine_ls_weighting_details 'calc w=1/[\s^2^(Fo^2^)+(0.0701P)^2^+0.9644P] where P=(Fo^2^+2Fc^2^)/3'
_refine_ls_weighting_scheme calc
_refine_ls_wR_factor_gt 0.1048
_refine_ls_wR_factor_ref 0.1068
_reflns_number_gt 5647
_reflns_number_total 5943
_reflns_threshold_expression >2sigma(I)
_cod_data_source_file d0ra01604g2.cif
_cod_data_source_block compound1
_cod_depositor_comments 'Adding full bibliography for 7240189--7240190.cif.'
_cod_original_cell_volume 1693.97(8)
_cod_database_code 7240190
_reflns_odcompleteness_completeness 99.80
_reflns_odcompleteness_iscentric 1
_reflns_odcompleteness_theta 26.32
_olex2_refinement_description
;
1. Fixed Uiso
 At 1.2 times of:
  All C(H) groups, All C(H,H) groups, All N(H) groups
 At 1.5 times of:
  All C(H,H,H) groups, All O(H) groups
2. Restrained distances
 C32-O10
 1.4 with sigma of 0.001
 C30-C31
 1.5 with sigma of 0.0001
 H31C-H6_$1
 2.1 with sigma of 0.005
3. Others
 1*[Sof(O2A)+Sof(H2AA)]+1*[Sof(O2)]=1 with esd of 0.0001
 1*[Sof(O2A)+Sof(H2AA)]+1*[Sof(H2B)]=1 with esd of 0.0001
 Sof(O2A)=Sof(H2AA)=FVAR(1)
4.a Secondary CH2 refined with riding coordinates:
 C12(H12A,H12B), C14(H14A,H14B)
4.b Aromatic/amide H refined with riding coordinates:
 N1(H1), C11(H11), C2(H2), C3(H3), C8(H8), C5(H5), C7(H7), C6(H6), N2(H2A),
 C15(H15), C24(H24), C18(H18), C23(H23), C19(H19), C21(H21), C20(H20)
4.c Idealised Me refined as rotating group:
 C31(H31A,H31B,H31C), C29(H29A,H29B,H29C), C27(H27A,H27B,H27C), C32(H32A,H32B,
 H32C)
4.d Idealised tetrahedral OH refined as rotating group:
 O2(H2B), O10(H10), O2A(H2AA)
;
_olex2_submission_special_instructions 'No special instructions were received'
_oxdiff_exptl_absorpt_empirical_details
;
Empirical correction (ABSPACK) includes:
- Absorption correction using spherical harmonics
- Frame scaling
;
_oxdiff_exptl_absorpt_empirical_full_max 1.728
_oxdiff_exptl_absorpt_empirical_full_min 0.677

loop_
_space_group_symop_id
_space_group_symop_operation_xyz
1 'x, y, z'
2 '-x, -y, -z'

loop_
_atom_site_label
_atom_site_type_symbol
_atom_site_fract_x
_atom_site_fract_y
_atom_site_fract_z
_atom_site_U_iso_or_equiv
_atom_site_adp_type
_atom_site_occupancy
_atom_site_calc_flag
_atom_site_disorder_assembly
_atom_site_disorder_group
_atom_site_refinement_flags_posn
Dy1 Dy 0.546308(18) 0.841579(15) 0.575610(12) 0.05724(10) Uani 1 d . . .
O1 O 0.6652(3) 0.8275(3) 0.6997(2) 0.0645(7) Uani 1 d . . .
N1 N 0.9446(4) 0.7709(3) 0.6706(3) 0.0632(8) Uani 1 d . . .
H1 H 0.8693 0.7891 0.6445 0.076 Uiso 1 calc . . R
O4 O 0.7949(3) 0.7927(3) 0.5205(2) 0.0737(8) Uani 1 d . . .
O9 O 0.3608(4) 0.7977(3) 0.7020(3) 0.0807(9) Uani 1 d . . .
O7 O 0.3463(3) 0.8095(3) 0.5104(2) 0.0683(8) Uani 1 d . . .
O5 O 0.6480(4) 0.7753(3) 0.4309(2) 0.0718(8) Uani 1 d . . .
C30 C 0.3099(4) 0.9005(5) 0.6993(3) 0.0732(12) Uani 1 d . . D
O8 O 0.3489(4) 0.9776(3) 0.6586(3) 0.0861(10) Uani 1 d . . .
C26 C 0.7671(5) 0.7753(4) 0.4451(3) 0.0647(11) Uani 1 d . . .
C28 C 0.3199(4) 0.9047(4) 0.4638(3) 0.0599(9) Uani 1 d . . .
C1 C 0.6787(5) 0.8281(4) 0.7834(3) 0.0649(10) Uani 1 d . . .
C12 C 1.0747(4) 0.7279(4) 0.6166(3) 0.0656(10) Uani 1 d . . .
H12A H 1.1515 0.7390 0.6458 0.079 Uiso 1 calc . . R
H12B H 1.0749 0.7726 0.5582 0.079 Uiso 1 calc . . R
C31 C 0.1689(5) 0.9307(6) 0.7521(4) 0.0896(17) Uani 1 d . . D
H31A H 0.1738 0.8929 0.8121 0.134 Uiso 1 calc . . GR
H31B H 0.1025 0.9047 0.7233 0.134 Uiso 1 calc . . GR
H31C H 0.1403 1.0138 0.7547 0.134 Uiso 1 calc . . DGR
C10 C 0.8109(5) 0.8160(5) 0.8136(3) 0.0723(12) Uani 1 d . . .
C11 C 0.9342(5) 0.7837(5) 0.7551(4) 0.0736(12) Uani 1 d . . .
H11 H 1.0177 0.7700 0.7806 0.088 Uiso 1 calc . . R
C29 C 0.1921(6) 0.9403(5) 0.4146(4) 0.0783(13) Uani 1 d . . .
H29A H 0.1610 0.8721 0.4059 0.117 Uiso 1 calc . . GR
H29B H 0.2139 0.9802 0.3571 0.117 Uiso 1 calc . . GR
H29C H 0.1196 0.9913 0.4493 0.117 Uiso 1 calc . . GR
C2 C 0.5607(6) 0.8448(5) 0.8479(4) 0.0830(14) Uani 1 d . . .
H2 H 0.4729 0.8518 0.8296 0.100 Uiso 1 calc . . R
C9 C 0.8237(7) 0.8349(6) 0.9054(4) 0.0888(16) Uani 1 d . . .
C27 C 0.8867(7) 0.7539(7) 0.3675(4) 0.0977(19) Uani 1 d . . .
H27A H 0.8650 0.7065 0.3262 0.147 Uiso 1 calc . . GR
H27B H 0.9723 0.7144 0.3917 0.147 Uiso 1 calc . . GR
H27C H 0.8969 0.8274 0.3364 0.147 Uiso 1 calc . . GR
C4 C 0.7008(8) 0.8467(8) 0.9687(4) 0.108(2) Uani 1 d . . .
C3 C 0.5718(7) 0.8510(7) 0.9362(4) 0.103(2) Uani 1 d . . .
H3 H 0.4917 0.8584 0.9768 0.123 Uiso 1 calc . . R
C8 C 0.9464(8) 0.8458(7) 0.9371(5) 0.104(2) Uani 1 d . . .
H8 H 1.0271 0.8394 0.8971 0.125 Uiso 1 calc . . R
C5 C 0.7117(11) 0.8699(9) 1.0567(5) 0.138(3) Uani 1 d . . .
H5 H 0.6310 0.8828 1.0968 0.165 Uiso 1 calc . . R
C7 C 0.9525(11) 0.8652(9) 1.0236(6) 0.131(3) Uani 1 d . . .
H7 H 1.0359 0.8724 1.0417 0.157 Uiso 1 calc . . R
C6 C 0.8318(13) 0.8745(9) 1.0861(6) 0.147(4) Uani 1 d . . .
H6 H 0.8356 0.8836 1.1462 0.176 Uiso 1 calc . . DR
O6 O 0.4007(3) 0.9744(3) 0.4597(2) 0.0648(7) Uani 1 d . . .
C14 C 1.2279(5) 0.5576(4) 0.5383(3) 0.0671(11) Uani 1 d . . .
H14A H 1.2297 0.4798 0.5232 0.081 Uiso 1 calc . . R
H14B H 1.2227 0.6091 0.4831 0.081 Uiso 1 calc . . R
N2 N 1.3568(4) 0.5550(3) 0.5752(3) 0.0622(8) Uani 1 d . . .
H2A H 1.3898 0.6167 0.5666 0.075 Uiso 1 calc . . R
C15 C 1.4239(5) 0.4638(4) 0.6205(3) 0.0623(10) Uani 1 d . . .
H15 H 1.3879 0.3974 0.6264 0.075 Uiso 1 calc . . R
C16 C 1.5462(5) 0.4547(4) 0.6617(3) 0.0599(10) Uani 1 d . . .
C13 C 1.0961(5) 0.5994(4) 0.6035(3) 0.0660(10) Uani 1 d . . .
C25 C 1.6113(5) 0.5511(4) 0.6517(3) 0.0624(10) Uani 1 d . . .
C17 C 1.6059(5) 0.3476(4) 0.7145(3) 0.0666(11) Uani 1 d . . .
C24 C 1.7347(5) 0.5397(5) 0.6939(4) 0.0749(12) Uani 1 d . . .
H24 H 1.7794 0.6012 0.6867 0.090 Uiso 1 calc . . R
C18 C 1.5499(6) 0.2479(4) 0.7265(4) 0.0779(13) Uani 1 d . . .
H18 H 1.4707 0.2488 0.6993 0.093 Uiso 1 calc . . R
C22 C 1.7273(6) 0.3415(5) 0.7565(4) 0.0778(13) Uani 1 d . . .
C23 C 1.7882(6) 0.4399(5) 0.7448(4) 0.0859(15) Uani 1 d . . .
H23 H 1.8675 0.4360 0.7730 0.103 Uiso 1 calc . . R
C19 C 1.6102(8) 0.1491(6) 0.7776(5) 0.0972(19) Uani 1 d . . .
H19 H 1.5722 0.0837 0.7841 0.117 Uiso 1 calc . . R
C21 C 1.7845(8) 0.2394(6) 0.8089(5) 0.102(2) Uani 1 d . . .
H21 H 1.8637 0.2368 0.8367 0.122 Uiso 1 calc . . R
C20 C 1.7295(8) 0.1464(6) 0.8203(5) 0.104(2) Uani 1 d . . .
H20 H 1.7692 0.0802 0.8560 0.125 Uiso 1 calc . . R
O3 O 1.5645(4) 0.6447(3) 0.6026(2) 0.0691(8) Uani 1 d . . .
O2 O 1.1018(5) 0.5307(4) 0.6876(3) 0.0762(14) Uani 0.783(9) d . . .
H2B H 1.1703 0.5356 0.7108 0.114 Uiso 0.783(9) calc . . GR
O10 O 1.2539(7) 0.6129(6) 0.8052(4) 0.1290(17) Uani 1 d . . D
H10 H 1.2914 0.6682 0.7937 0.194 Uiso 1 calc . . GR
C32 C 1.301(3) 0.5467(17) 0.8832(9) 0.362(16) Uani 1 d . . D
H32A H 1.3879 0.4925 0.8676 0.543 Uiso 1 calc . . GR
H32B H 1.2332 0.5046 0.9109 0.543 Uiso 1 calc . . GR
H32C H 1.3155 0.5977 0.9244 0.543 Uiso 1 calc . . GR
O2A O 0.9955(16) 0.5819(15) 0.5606(13) 0.080(6) Uani 0.217(9) d . . .
H2AA H 0.9314 0.5685 0.5974 0.121 Uiso 0.217(9) calc . . GR

loop_
_atom_site_aniso_label
_atom_site_aniso_U_11
_atom_site_aniso_U_22
_atom_site_aniso_U_33
_atom_site_aniso_U_23
_atom_site_aniso_U_13
_atom_site_aniso_U_12
Dy1 0.05082(14) 0.05354(15) 0.06793(15) -0.00259(9) -0.00990(9) -0.01252(9)
O1 0.0577(16) 0.0697(18) 0.0658(17) -0.0057(14) -0.0087(13) -0.0129(14)
N1 0.0529(19) 0.067(2) 0.069(2) -0.0076(17) -0.0101(16) -0.0107(16)
O4 0.0586(18) 0.090(2) 0.0726(19) -0.0154(16) -0.0095(15) -0.0113(16)
O9 0.071(2) 0.078(2) 0.094(2) -0.0045(18) -0.0051(17) -0.0207(17)
O7 0.0612(18) 0.0599(17) 0.086(2) 0.0070(15) -0.0184(15) -0.0193(14)
O5 0.0673(19) 0.076(2) 0.0763(19) -0.0119(15) -0.0125(15) -0.0187(15)
C30 0.074(3) 0.072(3) 0.076(3) -0.010(2) -0.011(2) -0.019(3)
O8 0.076(2) 0.075(2) 0.101(3) -0.0055(19) 0.0086(19) -0.0169(18)
C26 0.055(2) 0.061(2) 0.077(3) -0.007(2) -0.006(2) -0.0134(19)
C28 0.053(2) 0.061(2) 0.069(2) -0.0047(19) -0.0079(18) -0.0175(18)
C1 0.066(3) 0.060(2) 0.066(2) -0.0038(19) -0.006(2) -0.0115(19)
C12 0.052(2) 0.070(3) 0.074(3) -0.006(2) -0.0045(19) -0.0137(19)
C31 0.072(3) 0.093(4) 0.103(4) -0.024(3) 0.023(3) -0.025(3)
C10 0.064(3) 0.082(3) 0.068(3) -0.010(2) -0.011(2) -0.006(2)
C11 0.064(3) 0.079(3) 0.078(3) -0.009(2) -0.018(2) -0.011(2)
C29 0.067(3) 0.076(3) 0.095(4) 0.006(3) -0.028(3) -0.020(2)
C2 0.067(3) 0.101(4) 0.077(3) -0.004(3) -0.003(2) -0.016(3)
C9 0.089(4) 0.100(4) 0.072(3) -0.007(3) -0.017(3) -0.009(3)
C27 0.097(4) 0.116(5) 0.081(3) -0.032(3) 0.015(3) -0.027(4)
C4 0.098(5) 0.146(6) 0.069(3) -0.015(4) -0.012(3) -0.001(4)
C3 0.085(4) 0.139(6) 0.075(3) -0.012(3) 0.008(3) -0.018(4)
C8 0.104(5) 0.125(5) 0.085(4) -0.008(4) -0.026(3) -0.023(4)
C5 0.140(7) 0.184(9) 0.076(4) -0.030(5) -0.001(4) -0.008(6)
C7 0.143(7) 0.153(7) 0.099(5) -0.016(5) -0.047(5) -0.019(6)
C6 0.184(10) 0.172(9) 0.085(5) -0.020(5) -0.044(6) -0.023(7)
O6 0.0613(18) 0.0575(16) 0.0795(19) -0.0021(14) -0.0153(15) -0.0188(14)
C14 0.055(2) 0.068(3) 0.079(3) -0.015(2) -0.012(2) -0.009(2)
N2 0.0532(19) 0.0559(19) 0.076(2) -0.0087(16) -0.0062(16) -0.0079(15)
C15 0.054(2) 0.057(2) 0.075(3) -0.0091(19) -0.0017(19) -0.0131(19)
C16 0.053(2) 0.056(2) 0.069(2) -0.0068(18) -0.0043(18) -0.0099(18)
C13 0.051(2) 0.068(3) 0.079(3) -0.009(2) -0.0061(19) -0.0126(19)
C25 0.057(2) 0.056(2) 0.072(3) -0.0050(19) -0.0047(19) -0.0101(19)
C17 0.066(3) 0.059(2) 0.071(3) -0.0013(19) -0.004(2) -0.012(2)
C24 0.066(3) 0.066(3) 0.095(3) -0.004(2) -0.019(2) -0.015(2)
C18 0.078(3) 0.064(3) 0.090(3) 0.004(2) -0.008(3) -0.020(2)
C22 0.077(3) 0.068(3) 0.086(3) 0.004(2) -0.020(3) -0.011(2)
C23 0.076(3) 0.081(3) 0.106(4) 0.002(3) -0.035(3) -0.019(3)
C19 0.105(5) 0.068(3) 0.113(5) 0.011(3) -0.007(4) -0.022(3)
C21 0.102(5) 0.087(4) 0.116(5) 0.015(3) -0.042(4) -0.016(4)
C20 0.118(5) 0.074(4) 0.112(5) 0.025(3) -0.032(4) -0.012(3)
O3 0.0654(19) 0.0526(16) 0.089(2) 0.0009(15) -0.0151(16) -0.0120(14)
O2 0.068(3) 0.070(3) 0.090(3) -0.002(2) -0.003(2) -0.018(2)
O10 0.135(5) 0.135(5) 0.124(4) 0.009(3) -0.035(3) -0.041(4)
C32 0.54(4) 0.188(17) 0.28(2) 0.054(16) -0.08(3) 0.05(2)
O2A 0.059(9) 0.069(10) 0.110(13) -0.016(8) 0.009(8) -0.014(7)

loop_
_atom_type_symbol
_atom_type_description
_atom_type_scat_dispersion_real
_atom_type_scat_dispersion_imag
_atom_type_scat_source
C C 0.0033 0.0016 'International Tables Vol C Tables 4.2.6.8 and 6.1.1.4'
H H 0.0000 0.0000 'International Tables Vol C Tables 4.2.6.8 and 6.1.1.4'
Dy Dy -0.1892 4.4098 'International Tables Vol C Tables 4.2.6.8 and 6.1.1.4'
N N 0.0061 0.0033 'International Tables Vol C Tables 4.2.6.8 and 6.1.1.4'
O O 0.0106 0.0060 'International Tables Vol C Tables 4.2.6.8 and 6.1.1.4'

loop_
_geom_angle_atom_site_label_1
_geom_angle_atom_site_label_2
_geom_angle_atom_site_label_3
_geom_angle
_geom_angle_site_symmetry_1
_geom_angle_site_symmetry_3
_geom_angle_publ_flag
O1 Dy1 O4 73.92(11) . . ?
O1 Dy1 O9 79.52(12) . . ?
O1 Dy1 O7 148.94(12) . . ?
O1 Dy1 O5 125.41(11) . . ?
O1 Dy1 C30 83.73(13) . . ?
O1 Dy1 O8 86.77(13) . . ?
O1 Dy1 C26 100.42(13) . . ?
O1 Dy1 C28 159.43(12) . . ?
O1 Dy1 O6 85.74(11) . 2_676 ?
O1 Dy1 O6 147.40(10) . . ?
O4 Dy1 O9 144.78(12) . . ?
O4 Dy1 O7 129.42(11) . . ?
O4 Dy1 C30 157.56(14) . . ?
O4 Dy1 O8 147.68(13) . . ?
O4 Dy1 C26 26.86(13) . . ?
O4 Dy1 C28 125.32(12) . . ?
O4 Dy1 O6 111.91(11) . . ?
O9 Dy1 C30 25.37(14) . . ?
O9 Dy1 C26 152.71(13) . . ?
O9 Dy1 C28 85.19(12) . . ?
O7 Dy1 O9 70.25(12) . . ?
O7 Dy1 C30 72.11(14) . . ?
O7 Dy1 O8 79.25(13) . . ?
O7 Dy1 C26 103.17(13) . . ?
O7 Dy1 C28 25.37(11) . . ?
O7 Dy1 O6 51.54(10) . . ?
O5 Dy1 O4 53.02(11) . . ?
O5 Dy1 O9 138.43(12) . . ?
O5 Dy1 O7 76.94(12) . . ?
O5 Dy1 C30 149.04(14) . . ?
O5 Dy1 O8 145.67(13) . . ?
O5 Dy1 C26 26.28(13) . . ?
O5 Dy1 C28 75.06(12) . . ?
O5 Dy1 O6 74.00(11) . . ?
C30 Dy1 C28 76.64(14) . . ?
O8 Dy1 O9 49.70(12) . . ?
O8 Dy1 C30 24.38(14) . . ?
O8 Dy1 C26 157.19(14) . . ?
O8 Dy1 C28 72.82(13) . . ?
O8 Dy1 O6 71.85(12) . . ?
C26 Dy1 C30 175.19(13) . . ?
C26 Dy1 C28 99.48(13) . . ?
O6 Dy1 O4 76.98(12) 2_676 . ?
O6 Dy1 O9 123.97(12) 2_676 . ?
O6 Dy1 O9 102.96(11) . . ?
O6 Dy1 O7 116.88(10) 2_676 . ?
O6 Dy1 O5 93.26(12) 2_676 . ?
O6 Dy1 C30 99.84(14) 2_676 . ?
O6 Dy1 C30 86.00(14) . . ?
O6 Dy1 O8 75.94(12) 2_676 . ?
O6 Dy1 C26 91.68(13) . . ?
O6 Dy1 C26 82.99(13) 2_676 . ?
O6 Dy1 C28 91.57(11) 2_676 . ?
O6 Dy1 C28 26.22(11) . . ?
O6 Dy1 O6 65.69(12) 2_676 . ?
O3 Dy1 O1 87.00(12) 1_455 . ?
O3 Dy1 O4 86.37(12) 1_455 . ?
O3 Dy1 O9 69.35(12) 1_455 . ?
O3 Dy1 O7 76.03(11) 1_455 . ?
O3 Dy1 O5 78.63(12) 1_455 . ?
O3 Dy1 C30 94.49(15) 1_455 . ?
O3 Dy1 O8 118.84(13) 1_455 . ?
O3 Dy1 C26 83.37(14) 1_455 . ?
O3 Dy1 C28 100.45(12) 1_455 . ?
O3 Dy1 O6 163.11(12) 1_455 2_676 ?
O3 Dy1 O6 124.66(11) 1_455 . ?
C1 O1 Dy1 156.1(3) . . ?
C11 N1 C12 124.3(4) . . ?
C26 O4 Dy1 91.0(3) . . ?
C30 O9 Dy1 88.1(3) . . ?
C28 O7 Dy1 97.1(3) . . ?
C26 O5 Dy1 93.4(3) . . ?
O9 C30 Dy1 66.5(2) . . ?
O9 C30 C31 113.7(5) . . ?
O8 C30 Dy1 63.8(3) . . ?
O8 C30 O9 130.0(4) . . ?
O8 C30 C31 116.2(5) . . ?
C31 C30 Dy1 169.9(4) . . ?
C30 O8 Dy1 91.9(3) . . ?
O4 C26 Dy1 62.1(2) . . ?
O4 C26 C27 118.8(5) . . ?
O5 C26 Dy1 60.3(3) . . ?
O5 C26 O4 122.0(4) . . ?
O5 C26 C27 119.2(5) . . ?
C27 C26 Dy1 173.1(4) . . ?
O7 C28 Dy1 57.5(2) . . ?
O7 C28 C29 121.0(4) . . ?
O7 C28 O6 119.5(4) . . ?
C29 C28 Dy1 173.9(4) . . ?
O6 C28 Dy1 62.2(2) . . ?
O6 C28 C29 119.4(4) . . ?
O1 C1 C10 121.5(4) . . ?
O1 C1 C2 120.7(5) . . ?
C2 C1 C10 117.8(4) . . ?
N1 C12 C13 111.6(4) . . ?
C1 C10 C9 121.2(5) . . ?
C11 C10 C1 120.5(4) . . ?
C11 C10 C9 118.3(5) . . ?
N1 C11 C10 127.6(5) . . ?
C3 C2 C1 121.7(6) . . ?
C4 C9 C10 117.8(6) . . ?
C8 C9 C10 125.2(6) . . ?
C8 C9 C4 117.0(6) . . ?
C3 C4 C9 118.3(6) . . ?
C5 C4 C9 117.8(8) . . ?
C5 C4 C3 123.2(7) . . ?
C2 C3 C4 122.5(6) . . ?
C7 C8 C9 123.0(8) . . ?
C6 C5 C4 123.7(9) . . ?
C8 C7 C6 119.8(9) . . ?
C5 C6 C7 118.5(7) . . ?
Dy1 O6 Dy1 114.31(12) 2_676 . ?
C28 O6 Dy1 152.4(3) . 2_676 ?
C28 O6 Dy1 91.6(3) . . ?
N2 C14 C13 113.3(4) . . ?
C15 N2 C14 122.7(4) . . ?
N2 C15 C16 126.6(4) . . ?
C15 C16 C25 119.9(4) . . ?
C15 C16 C17 120.2(4) . . ?
C25 C16 C17 119.9(4) . . ?
C12 C13 C14 111.1(4) . . ?
O2 C13 C12 110.8(4) . . ?
O2 C13 C14 111.3(4) . . ?
O2A C13 C12 110.8(8) . . ?
O2A C13 C14 102.4(8) . . ?
O2A C13 O2 110.2(9) . . ?
C24 C25 C16 118.8(4) . . ?
O3 C25 C16 121.3(4) . . ?
O3 C25 C24 119.9(4) . . ?
C18 C17 C16 123.7(5) . . ?
C18 C17 C22 117.3(4) . . ?
C22 C17 C16 119.1(4) . . ?
C23 C24 C25 120.9(5) . . ?
C19 C18 C17 121.2(6) . . ?
C17 C22 C23 119.0(4) . . ?
C21 C22 C17 119.7(5) . . ?
C21 C22 C23 121.4(5) . . ?
C24 C23 C22 122.3(5) . . ?
C18 C19 C20 120.3(6) . . ?
C20 C21 C22 122.3(6) . . ?
C21 C20 C19 119.3(6) . . ?
C25 O3 Dy1 146.7(3) . 1_655 ?

loop_
_geom_bond_atom_site_label_1
_geom_bond_atom_site_label_2
_geom_bond_distance
_geom_bond_site_symmetry_2
_geom_bond_publ_flag
Dy1 O1 2.304(3) . ?
Dy1 O4 2.449(3) . ?
Dy1 O9 2.566(4) . ?
Dy1 O7 2.452(3) . ?
Dy1 O5 2.410(3) . ?
Dy1 C30 2.797(4) . ?
Dy1 O8 2.510(4) . ?
Dy1 C26 2.770(5) . ?
Dy1 C28 2.885(4) . ?
Dy1 O6 2.553(3) . ?
Dy1 O6 2.349(3) 2_676 ?
Dy1 O3 2.287(3) 1_455 ?
O1 C1 1.284(5) . ?
N1 C12 1.446(6) . ?
N1 C11 1.284(6) . ?
O4 C26 1.251(6) . ?
O9 C30 1.199(6) . ?
O7 C28 1.246(5) . ?
O5 C26 1.228(6) . ?
C30 O8 1.155(6) . ?
C30 C31 1.49994(12) . ?
C26 C27 1.549(7) . ?
C28 C29 1.499(6) . ?
C28 O6 1.275(5) . ?
C1 C10 1.414(7) . ?
C1 C2 1.410(7) . ?
C12 C13 1.518(6) . ?
C10 C11 1.411(7) . ?
C10 C9 1.450(7) . ?
C2 C3 1.358(8) . ?
C9 C4 1.435(10) . ?
C9 C8 1.403(9) . ?
C4 C3 1.417(10) . ?
C4 C5 1.405(10) . ?
C8 C7 1.359(10) . ?
C5 C6 1.339(13) . ?
C7 C6 1.412(14) . ?
O6 Dy1 2.349(3) 2_676 ?
C14 N2 1.451(6) . ?
C14 C13 1.544(6) . ?
N2 C15 1.294(6) . ?
C15 C16 1.410(7) . ?
C16 C25 1.426(7) . ?
C16 C17 1.455(6) . ?
C13 O2 1.421(7) . ?
C13 O2A 1.325(18) . ?
C25 C24 1.423(7) . ?
C25 O3 1.280(6) . ?
C17 C18 1.406(7) . ?
C17 C22 1.415(7) . ?
C24 C23 1.362(7) . ?
C18 C19 1.375(8) . ?
C22 C23 1.421(8) . ?
C22 C21 1.403(8) . ?
C19 C20 1.411(11) . ?
C21 C20 1.328(10) . ?
O3 Dy1 2.287(3) 1_655 ?
O10 C32 1.4007(10) . ?
